data_7155028
loop_
_publ_author_name
'Audran, G\'erard'
'Br\'emond, Paul'
'Joly, Jean-Patrick'
'Marque, Sylvain R. A.'
'Yamasaki, Toshihide'

_publ_section_title
;
 C-ON bond homolysis in alkoxyamines. Part 12: the effect of the
 para-substituent in the 1-phenylethyl fragment.
;
_journal_issue 14
_journal_name_full 'Organic &amp; biomolecular chemistry'
_journal_page_first 3574
_journal_page_last 3583
_journal_paper_doi 10.1039/c6ob00384b
_journal_volume 14
_journal_year 2016
_chemical_formula_moiety 'C21 H39 N2 O4 P'
_chemical_formula_sum 'C21 H39 N2 O4 P'
_chemical_formula_weight 414.51
_chemical_melting_point 110
_chemical_name_systematic 'Diethyl (1-((1-(4-aminophenyl)ethoxy)(tert-butyl)amino)-2,2-dimethylpropyl)phosphonate '
_space_group_crystal_system monoclinic
_space_group_IT_number 14
_space_group_name_Hall '-P 2ybc'
_space_group_name_H-M_alt 'P 1 21/c 1'
_symmetry_space_group_name_Hall '-P 2ybc'
_symmetry_space_group_name_H-M 'P 1 21/c 1'
_atom_sites_solution_hydrogens mixed
_audit_creation_date 2015-03-23
_audit_creation_method
;
Olex2 1.2
(compiled 2015.01.26 svn.r3151 for OlexSys, GUI svn.r4998)
;
_audit_update_record
;
2015-12-10 deposited with the CCDC.
2016-03-04 downloaded from the CCDC.
;
_cell_angle_alpha 90
_cell_angle_beta 93.1629(16)
_cell_angle_gamma 90
_cell_formula_units_Z 8
_cell_length_a 18.0189(3)
_cell_length_b 13.8383(3)
_cell_length_c 19.9173(4)
_cell_measurement_reflns_used 6920
_cell_measurement_temperature 293(2)
_cell_measurement_theta_max 69.9480
_cell_measurement_theta_min 4.0030
_cell_volume 4958.83(17)
_computing_cell_refinement
;
CrysAlisPro, Agilent Technologies,
Version 1.171.37.35 (release 13-08-2014 CrysAlis171 .NET)
(compiled Aug 13 2014,18:06:01)
;
_computing_data_collection
;
CrysAlisPro, Agilent Technologies,
Version 1.171.37.35 (release 13-08-2014 CrysAlis171 .NET)
(compiled Aug 13 2014,18:06:01)
;
_computing_data_reduction
;
CrysAlisPro, Agilent Technologies,
Version 1.171.37.35 (release 13-08-2014 CrysAlis171 .NET)
(compiled Aug 13 2014,18:06:01)
;
_computing_molecular_graphics 'Olex2 (Dolomanov et al., 2009)'
_computing_publication_material 'Olex2 (Dolomanov et al., 2009)'
_computing_structure_refinement 'ShelXL (Sheldrick, 2008)'
_diffrn_ambient_temperature 293(2)
_diffrn_detector 'CCD plate'
_diffrn_detector_area_resol_mean 5.3048
_diffrn_detector_type AtlasS2
_diffrn_measured_fraction_theta_full 0.995
_diffrn_measured_fraction_theta_max 0.977
_diffrn_measurement_details
;
  1 omega   87.00  117.00   1.0000    2.0000
omega____ theta____ kappa____ phi______ frames
    -       37.5600   38.0000  120.0000 30

  2 omega   95.00  175.00   1.0000   10.0000
omega____ theta____ kappa____ phi______ frames
    -      103.0393  124.0000  174.0000 80

  3 omega  149.00  174.00   1.0000   10.0000
omega____ theta____ kappa____ phi______ frames
    -      103.0393  111.0000  -30.0000 25

  4 omega   67.00  149.00   1.0000   10.0000
omega____ theta____ kappa____ phi______ frames
    -      103.0393  178.0000    0.0000 82

  5 omega   57.00  125.00   1.0000   10.0000
omega____ theta____ kappa____ phi______ frames
    -      103.0393  178.0000 -120.0000 68

  6 omega   65.00  177.00   1.0000   10.0000
omega____ theta____ kappa____ phi______ frames
    -      103.0393   30.0000  -90.0000 112

  7 omega   60.00  113.00   1.0000   10.0000
omega____ theta____ kappa____ phi______ frames
    -      103.0393 -111.0000  120.0000 53

  8 omega   51.00   77.00   1.0000   10.0000
omega____ theta____ kappa____ phi______ frames
    -      103.0393  -30.0000  120.0000 26

  9 omega   22.00   48.00   1.0000   10.0000
omega____ theta____ kappa____ phi______ frames
    -      103.0393 -111.0000  120.0000 26

 10 omega   40.00   97.00   1.0000   10.0000
omega____ theta____ kappa____ phi______ frames
    -      103.0393  -45.0000  -60.0000 57

 11 omega -122.00  -51.00   1.0000    2.0000
omega____ theta____ kappa____ phi______ frames
    -      -37.5600 -178.0000  150.0000 71

 12 omega -122.00   -6.00   1.0000    2.0000
omega____ theta____ kappa____ phi______ frames
    -      -37.5600  -77.0000   90.0000 116
;
_diffrn_measurement_device 'four-circle diffractometer'
_diffrn_measurement_device_type 'SuperNova, Dual, Cu at zero, AtlasS2'
_diffrn_measurement_method '\w scans'
_diffrn_orient_matrix_UB_11 -0.0071067000
_diffrn_orient_matrix_UB_12 -0.0775732000
_diffrn_orient_matrix_UB_13 -0.0554894000
_diffrn_orient_matrix_UB_21 0.0032421000
_diffrn_orient_matrix_UB_22 0.0793095000
_diffrn_orient_matrix_UB_23 -0.0540249000
_diffrn_orient_matrix_UB_31 0.0852573000
_diffrn_orient_matrix_UB_32 -0.0094951000
_diffrn_orient_matrix_UB_33 0.0017268000
_diffrn_radiation_monochromator mirror
_diffrn_radiation_probe x-ray
_diffrn_radiation_type CuK\a
_diffrn_radiation_wavelength 1.54184
_diffrn_reflns_av_R_equivalents 0.0248
_diffrn_reflns_av_unetI/netI 0.0369
_diffrn_reflns_Laue_measured_fraction_full 0.995
_diffrn_reflns_Laue_measured_fraction_max 0.977
_diffrn_reflns_limit_h_max 21
_diffrn_reflns_limit_h_min -14
_diffrn_reflns_limit_k_max 16
_diffrn_reflns_limit_k_min -15
_diffrn_reflns_limit_l_max 21
_diffrn_reflns_limit_l_min -24
_diffrn_reflns_number 19407
_diffrn_reflns_point_group_measured_fraction_full 0.995
_diffrn_reflns_point_group_measured_fraction_max 0.977
_diffrn_reflns_theta_full 67.684
_diffrn_reflns_theta_max 70.044
_diffrn_reflns_theta_min 3.892
_diffrn_source 'sealed X-ray tube'
_diffrn_source_type 'SuperNova (Cu) X-ray Source'
_exptl_absorpt_coefficient_mu 1.187
_exptl_absorpt_correction_T_max 1.00000
_exptl_absorpt_correction_T_min 0.77927
_exptl_absorpt_correction_type multi-scan
_exptl_absorpt_process_details
;
CrysAlisPro, Agilent Technologies,
Version 1.171.37.35 (release 13-08-2014 CrysAlis171 .NET)
(compiled Aug 13 2014,18:06:01)
Empirical absorption correction using spherical harmonics,
 implemented in SCALE3 ABSPACK scaling algorithm.
;
_exptl_crystal_colour 'pale yellow'
_exptl_crystal_colour_primary colourless
_exptl_crystal_density_diffrn 1.110
_exptl_crystal_F_000 1808
_exptl_crystal_recrystallization_method 'Re-crystallisation from solvent: pentane/ethyl acetate'
_exptl_crystal_size_max 0.23
_exptl_crystal_size_mid 0.15
_exptl_crystal_size_min 0.07
_refine_diff_density_max 0.714
_refine_diff_density_min -0.739
_refine_diff_density_rms 0.054
_refine_ls_extinction_method none
_refine_ls_goodness_of_fit_ref 1.042
_refine_ls_hydrogen_treatment constr
_refine_ls_matrix_type full
_refine_ls_number_parameters 524
_refine_ls_number_reflns 9194
_refine_ls_number_restraints 7
_refine_ls_restrained_S_all 1.049
_refine_ls_R_factor_all 0.0801
_refine_ls_R_factor_gt 0.0641
_refine_ls_shift/su_max 0.000
_refine_ls_shift/su_mean 0.000
_refine_ls_structure_factor_coef Fsqd
_refine_ls_weighting_details 'w=1/[\s^2^(Fo^2^)+(0.1053P)^2^+1.5358P] where P=(Fo^2^+2Fc^2^)/3'
_refine_ls_weighting_scheme calc
_refine_ls_wR_factor_gt 0.1787
_refine_ls_wR_factor_ref 0.1972
_reflns_Friedel_coverage 0.000
_reflns_number_gt 7140
_reflns_number_total 9194
_reflns_threshold_expression 'I > 2\s(I)'
_cod_data_source_file c6ob00384b2.cif
_cod_data_source_block ty001dia2
_cod_depositor_comments
;
Adding full bibliography for 7155028--7155030.cif

2017-03-03
Z value and formula fixed to values more according to usual
chemical conventions.                 miguel
;
_cod_original_formula_sum 'C42 H78 N4 O8 P2'
_cod_original_formula_weight 829.02
_cod_original_formula_moiety '2(C21 H39 N2 O4 P)'
_cod_original_formula_units_Z 4
_cod_original_cell_volume 4958.84(17)
_cod_database_code 7155028
_shelxl_version_number 2014/6
_shelx_space_group_comment
;
The symmetry employed for this shelxl refinement is uniquely defined
by the following loop, which should always be used as a source of
symmetry information in preference to the above space-group names.
They are only intended as comments.
;
_reflns_odcompleteness_completeness 99.94
_reflns_odcompleteness_iscentric 1
_reflns_odcompleteness_theta 64.99
_olex2_refinement_description
;
1. Fixed Uiso
 At 1.2 times of:
  All C(H) groups, All C(H,H) groups, All N(H,H) groups
 At 1.5 times of:
  All C(H,H,H) groups
2. Restrained distances
 C20-C21
 1.4 with sigma of 0.001
3. Uiso/Uaniso restraints and constraints
C18 \\sim C19: within 2A with sigma of 0.001 and sigma for terminal atoms of
0.002
4.a Rotating group:
 N2(H2A,H2B), N4(H4A,H4B)
4.b Ternary CH refined with riding coordinates:
 C1(H1), C13(H13), C22(H22), C34(H34)
4.c Secondary CH2 refined with riding coordinates:
 C18(H18A,H18B), C20(H20A,H20B), C39(H39A,H39B), C41(H41A,H41B)
4.d Aromatic/amide H refined with riding coordinates:
 C3(H3), C4(H4), C6(H6), C7(H7), C24(H24), C25(H25), C27(H27), C28(H28)
4.e Idealised Me refined with riding coordinates:
 C21(H21A,H21B,H21C)
4.f Idealised Me refined as rotating group:
 C8(H8A,H8B,H8C), C10(H10A,H10B,H10C), C11(H11A,H11B,H11C), C12(H12A,H12B,
 H12C), C15(H15A,H15B,H15C), C16(H16A,H16B,H16C), C17(H17A,H17B,H17C), C19(H19A,
 H19B,H19C), C29(H29A,H29B,H29C), C31(H31A,H31B,H31C), C32(H32A,H32B,H32C),
 C33(H33A,H33B,H33C), C36(H36A,H36B,H36C), C37(H37A,H37B,H37C), C38(H38A,H38B,
 H38C), C40(H40A,H40B,H40C), C42(H42A,H42B,H42C)
;
_olex2_submission_special_instructions 'No special instructions were received'

loop_
_space_group_symop_operation_xyz
'x, y, z'
'-x, y+1/2, -z+1/2'
'-x, -y, -z'
'x, -y-1/2, z-1/2'

loop_
_atom_site_label
_atom_site_type_symbol
_atom_site_fract_x
_atom_site_fract_y
_atom_site_fract_z
_atom_site_U_iso_or_equiv
_atom_site_adp_type
_atom_site_occupancy
_atom_site_site_symmetry_order
_atom_site_calc_flag
_atom_site_refinement_flags_posn
_atom_site_refinement_flags_adp
P1 P 0.81078(4) 0.73837(6) 0.39812(4) 0.0625(2) Uani 1 1 d . .
O1 O 0.91024(8) 0.68274(12) 0.30878(9) 0.0484(4) Uani 1 1 d . .
O2 O 0.82670(14) 0.6488(2) 0.43429(12) 0.0884(7) Uani 1 1 d . .
O3 O 0.87268(13) 0.81693(17) 0.40827(13) 0.0799(6) Uani 1 1 d . .
O4 O 0.74182(14) 0.7958(3) 0.42304(12) 0.1009(9) Uani 1 1 d . .
N1 N 0.84558(10) 0.70921(14) 0.26501(10) 0.0462(4) Uani 1 1 d . .
N2 N 1.19254(12) 0.5207(2) 0.47302(13) 0.0653(6) Uani 1 1 d . .
H2A H 1.2103 0.5752 0.4872 0.078 Uiso 1 1 d GR .
H2B H 1.1837 0.4847 0.5069 0.078 Uiso 1 1 d GR .
C1 C 0.92374(13) 0.57941(18) 0.31059(14) 0.0535(6) Uani 1 1 d . .
H1 H 0.8830 0.5481 0.3330 0.064 Uiso 1 1 calc R .
C2 C 0.99473(12) 0.56700(18) 0.35431(13) 0.0490(5) Uani 1 1 d . .
C3 C 0.99990(13) 0.49471(18) 0.40173(13) 0.0515(5) Uani 1 1 d . .
H3 H 0.9589 0.4554 0.4076 0.062 Uiso 1 1 calc R .
C4 C 1.06456(13) 0.47889(19) 0.44096(12) 0.0522(5) Uani 1 1 d . .
H4 H 1.0665 0.4286 0.4720 0.063 Uiso 1 1 calc R .
C5 C 1.12619(12) 0.53687(18) 0.43466(12) 0.0494(5) Uani 1 1 d . .
C6 C 1.12146(14) 0.6091(2) 0.38599(17) 0.0668(7) Uani 1 1 d . .
H6 H 1.1624 0.6484 0.3800 0.080 Uiso 1 1 calc R .
C7 C 1.05714(14) 0.6234(2) 0.34648(16) 0.0654(7) Uani 1 1 d . .
H7 H 1.0556 0.6717 0.3140 0.078 Uiso 1 1 calc R .
C8 C 0.9294(2) 0.5344(3) 0.24216(19) 0.0824(10) Uani 1 1 d . .
H8A H 0.8856 0.5498 0.2145 0.124 Uiso 1 1 calc GR .
H8B H 0.9336 0.4656 0.2467 0.124 Uiso 1 1 calc GR .
H8C H 0.9724 0.5592 0.2217 0.124 Uiso 1 1 calc GR .
C9 C 0.87103(14) 0.7932(2) 0.22384(16) 0.0621(7) Uani 1 1 d . .
C10 C 0.8974(2) 0.8798(3) 0.2649(2) 0.0900(11) Uani 1 1 d . .
H10A H 0.8583 0.9013 0.2921 0.135 Uiso 1 1 calc GR .
H10B H 0.9107 0.9309 0.2352 0.135 Uiso 1 1 calc GR .
H10C H 0.9400 0.8620 0.2933 0.135 Uiso 1 1 calc GR .
C11 C 0.9334(2) 0.7568(4) 0.1821(2) 0.1101(17) Uani 1 1 d . .
H11A H 0.9760 0.7414 0.2112 0.165 Uiso 1 1 calc GR .
H11B H 0.9464 0.8060 0.1509 0.165 Uiso 1 1 calc GR .
H11C H 0.9172 0.7000 0.1578 0.165 Uiso 1 1 calc GR .
C12 C 0.80730(18) 0.8256(3) 0.17537(18) 0.0809(10) Uani 1 1 d . .
H12A H 0.7886 0.7711 0.1499 0.121 Uiso 1 1 calc GR .
H12B H 0.8250 0.8736 0.1453 0.121 Uiso 1 1 calc GR .
H12C H 0.7682 0.8525 0.2004 0.121 Uiso 1 1 calc GR .
C13 C 0.78247(12) 0.72897(17) 0.30805(12) 0.0451(5) Uani 1 1 d . .
H13 H 0.7638 0.7931 0.2947 0.054 Uiso 1 1 calc R .
C14 C 0.71568(13) 0.6570(2) 0.29284(15) 0.0583(6) Uani 1 1 d . .
C15 C 0.73375(18) 0.5533(2) 0.3132(2) 0.0819(10) Uani 1 1 d . .
H15A H 0.7741 0.5302 0.2881 0.123 Uiso 1 1 calc GR .
H15B H 0.6908 0.5134 0.3039 0.123 Uiso 1 1 calc GR .
H15C H 0.7477 0.5509 0.3604 0.123 Uiso 1 1 calc GR .
C16 C 0.64653(17) 0.6894(3) 0.3284(3) 0.1038(14) Uani 1 1 d . .
H16A H 0.6560 0.6845 0.3762 0.156 Uiso 1 1 calc GR .
H16B H 0.6052 0.6488 0.3147 0.156 Uiso 1 1 calc GR .
H16C H 0.6351 0.7552 0.3167 0.156 Uiso 1 1 calc GR .
C17 C 0.6952(2) 0.6565(3) 0.2178(2) 0.0914(12) Uani 1 1 d . .
H17A H 0.6777 0.7194 0.2041 0.137 Uiso 1 1 calc GR .
H17B H 0.6568 0.6097 0.2081 0.137 Uiso 1 1 calc GR .
H17C H 0.7382 0.6401 0.1937 0.137 Uiso 1 1 calc GR .
C18 C 0.9455(3) 0.7955(5) 0.4387(4) 0.169(2) Uani 1 1 d . U
H18A H 0.9436 0.7368 0.4653 0.203 Uiso 1 1 calc R .
H18B H 0.9805 0.7855 0.4040 0.203 Uiso 1 1 calc R .
C19 C 0.9686(4) 0.8728(6) 0.4797(4) 0.181(2) Uani 1 1 d . U
H19A H 0.9654 0.9316 0.4542 0.271 Uiso 1 1 calc GR .
H19B H 1.0191 0.8626 0.4961 0.271 Uiso 1 1 calc GR .
H19C H 0.9372 0.8773 0.5170 0.271 Uiso 1 1 calc GR .
C20 C 0.7368(4) 0.8012(9) 0.4944(3) 0.232(6) Uani 1 1 d D .
H20A H 0.7335 0.7360 0.5119 0.279 Uiso 1 1 calc R .
H20B H 0.7824 0.8295 0.5137 0.279 Uiso 1 1 calc R .
C21 C 0.6769(5) 0.8545(8) 0.5163(3) 0.230(5) Uani 1 1 d D .
H21A H 0.6717 0.9131 0.4906 0.345 Uiso 1 1 calc R .
H21B H 0.6856 0.8701 0.5631 0.345 Uiso 1 1 calc R .
H21C H 0.6322 0.8170 0.5103 0.345 Uiso 1 1 calc R .
P2 P 0.30761(4) 0.79627(5) 0.53201(3) 0.0560(2) Uani 1 1 d . .
O5 O 0.39951(8) 0.77253(11) 0.64345(8) 0.0450(3) Uani 1 1 d . .
O6 O 0.30611(12) 0.69188(15) 0.52115(10) 0.0676(5) Uani 1 1 d . .
O7 O 0.38121(12) 0.84545(17) 0.51210(10) 0.0711(5) Uani 1 1 d . .
O8 O 0.24965(14) 0.8553(2) 0.48587(12) 0.0872(7) Uani 1 1 d . .
N3 N 0.34143(11) 0.83402(14) 0.66821(10) 0.0494(5) Uani 1 1 d . .
N4 N 0.64392(17) 0.4743(3) 0.5686(2) 0.1149(14) Uani 1 1 d . .
H4A H 0.6288 0.4354 0.5369 0.138 Uiso 1 1 d GR .
H4B H 0.6759 0.5139 0.5534 0.138 Uiso 1 1 d GR .
C22 C 0.39829(13) 0.67510(17) 0.67018(12) 0.0461(5) Uani 1 1 d . .
H22 H 0.3523 0.6435 0.6533 0.055 Uiso 1 1 calc R .
C23 C 0.46296(12) 0.62484(17) 0.64070(11) 0.0454(5) Uani 1 1 d . .
C24 C 0.45302(14) 0.53969(18) 0.60555(13) 0.0519(5) Uani 1 1 d . .
H24 H 0.4052 0.5152 0.5981 0.062 Uiso 1 1 calc R .
C25 C 0.51201(16) 0.4899(2) 0.58120(15) 0.0638(7) Uani 1 1 d . .
H25 H 0.5036 0.4319 0.5585 0.077 Uiso 1 1 calc R .
C26 C 0.58381(15) 0.5254(2) 0.59010(15) 0.0655(7) Uani 1 1 d . .
C27 C 0.59398(14) 0.6131(2) 0.62325(15) 0.0622(7) Uani 1 1 d . .
H27 H 0.6412 0.6401 0.6279 0.075 Uiso 1 1 calc R .
C28 C 0.53479(13) 0.66062(19) 0.64935(14) 0.0557(6) Uani 1 1 d . .
H28 H 0.5432 0.7177 0.6732 0.067 Uiso 1 1 calc R .
C29 C 0.40246(18) 0.6707(2) 0.74646(14) 0.0654(7) Uani 1 1 d . .
H29A H 0.4493 0.6965 0.7635 0.098 Uiso 1 1 calc GR .
H29B H 0.3980 0.6048 0.7607 0.098 Uiso 1 1 calc GR .
H29C H 0.3627 0.7082 0.7634 0.098 Uiso 1 1 calc GR .
C30 C 0.37925(18) 0.9281(2) 0.68870(16) 0.0681(7) Uani 1 1 d . .
C31 C 0.3212(3) 0.9960(3) 0.7160(2) 0.1022(14) Uani 1 1 d . .
H31A H 0.2830 1.0085 0.6816 0.153 Uiso 1 1 calc GR .
H31B H 0.3445 1.0557 0.7298 0.153 Uiso 1 1 calc GR .
H31C H 0.2996 0.9664 0.7539 0.153 Uiso 1 1 calc GR .
C32 C 0.4362(2) 0.9058(3) 0.7460(2) 0.0900(11) Uani 1 1 d . .
H32A H 0.4117 0.8766 0.7825 0.135 Uiso 1 1 calc GR .
H32B H 0.4598 0.9647 0.7612 0.135 Uiso 1 1 calc GR .
H32C H 0.4730 0.8623 0.7304 0.135 Uiso 1 1 calc GR .
C33 C 0.4174(3) 0.9772(3) 0.6319(3) 0.1098(15) Uani 1 1 d . .
H33A H 0.4545 0.9349 0.6154 0.165 Uiso 1 1 calc GR .
H33B H 0.4405 1.0358 0.6482 0.165 Uiso 1 1 calc GR .
H33C H 0.3813 0.9921 0.5961 0.165 Uiso 1 1 calc GR .
C34 C 0.28104(14) 0.84041(19) 0.61437(13) 0.0540(6) Uani 1 1 d . .
H34 H 0.2717 0.9097 0.6081 0.065 Uiso 1 1 calc R .
C35 C 0.20500(15) 0.7967(3) 0.63742(18) 0.0724(8) Uani 1 1 d . .
C36 C 0.2090(2) 0.6881(3) 0.6501(3) 0.1085(15) Uani 1 1 d . .
H36A H 0.2203 0.6555 0.6094 0.163 Uiso 1 1 calc GR .
H36B H 0.1621 0.6657 0.6646 0.163 Uiso 1 1 calc GR .
H36C H 0.2472 0.6747 0.6843 0.163 Uiso 1 1 calc GR .
C37 C 0.1426(2) 0.8168(7) 0.5849(4) 0.208(5) Uani 1 1 d . .
H37A H 0.1344 0.8852 0.5815 0.312 Uiso 1 1 calc GR .
H37B H 0.0979 0.7857 0.5979 0.312 Uiso 1 1 calc GR .
H37C H 0.1559 0.7921 0.5422 0.312 Uiso 1 1 calc GR .
C38 C 0.1861(3) 0.8380(5) 0.7031(3) 0.153(3) Uani 1 1 d . .
H38A H 0.2301 0.8413 0.7325 0.229 Uiso 1 1 calc GR .
H38B H 0.1499 0.7976 0.7229 0.229 Uiso 1 1 calc GR .
H38C H 0.1660 0.9017 0.6964 0.229 Uiso 1 1 calc GR .
C39 C 0.4493(2) 0.7921(3) 0.50146(18) 0.0869(11) Uani 1 1 d . .
H39A H 0.4434 0.7254 0.5152 0.104 Uiso 1 1 calc R .
H39B H 0.4901 0.8200 0.5287 0.104 Uiso 1 1 calc R .
C40 C 0.4660(4) 0.7956(5) 0.4308(3) 0.139(2) Uani 1 1 d . .
H40A H 0.4259 0.7669 0.4040 0.209 Uiso 1 1 calc GR .
H40B H 0.5111 0.7606 0.4244 0.209 Uiso 1 1 calc GR .
H40C H 0.4721 0.8617 0.4174 0.209 Uiso 1 1 calc GR .
C41 C 0.2503(4) 0.8468(4) 0.4139(2) 0.131(2) Uani 1 1 d . .
H41A H 0.2959 0.8748 0.3989 0.157 Uiso 1 1 calc R .
H41B H 0.2498 0.7789 0.4017 0.157 Uiso 1 1 calc R .
C42 C 0.1901(5) 0.8924(7) 0.3814(3) 0.214(4) Uani 1 1 d . .
H42A H 0.1449 0.8689 0.3989 0.321 Uiso 1 1 calc GR .
H42B H 0.1898 0.8792 0.3341 0.321 Uiso 1 1 calc GR .
H42C H 0.1938 0.9609 0.3887 0.321 Uiso 1 1 calc GR .

loop_
_atom_site_aniso_label
_atom_site_aniso_U_11
_atom_site_aniso_U_22
_atom_site_aniso_U_33
_atom_site_aniso_U_23
_atom_site_aniso_U_13
_atom_site_aniso_U_12
P1 0.0574(4) 0.0769(5) 0.0525(4) 0.0049(3) -0.0035(3) 0.0084(3)
O1 0.0377(7) 0.0442(8) 0.0621(9) 0.0060(7) -0.0067(6) 0.0047(6)
O2 0.0940(16) 0.1008(18) 0.0684(13) 0.0315(13) -0.0126(11) 0.0023(14)
O3 0.0751(13) 0.0753(14) 0.0866(15) -0.0217(12) -0.0203(11) 0.0051(11)
O4 0.0818(15) 0.158(3) 0.0634(13) -0.0093(15) 0.0082(11) 0.0352(17)
N1 0.0383(9) 0.0464(10) 0.0532(10) 0.0109(8) -0.0028(8) 0.0048(8)
N2 0.0533(12) 0.0739(16) 0.0673(14) -0.0011(12) -0.0099(10) 0.0075(11)
C1 0.0450(12) 0.0443(12) 0.0700(15) 0.0013(11) -0.0073(10) 0.0071(10)
C2 0.0418(11) 0.0464(12) 0.0588(13) 0.0006(10) 0.0013(9) 0.0077(9)
C3 0.0462(12) 0.0478(13) 0.0606(14) 0.0038(11) 0.0044(10) 0.0022(10)
C4 0.0507(12) 0.0552(14) 0.0509(12) 0.0078(10) 0.0031(10) 0.0080(11)
C5 0.0417(11) 0.0545(13) 0.0518(12) -0.0057(10) 0.0006(9) 0.0111(10)
C6 0.0412(12) 0.0669(17) 0.092(2) 0.0171(15) -0.0018(12) -0.0048(12)
C7 0.0500(13) 0.0635(16) 0.0820(19) 0.0264(14) -0.0013(12) 0.0005(12)
C8 0.083(2) 0.074(2) 0.087(2) -0.0209(17) -0.0268(17) 0.0284(17)
C9 0.0460(13) 0.0638(16) 0.0770(17) 0.0280(14) 0.0087(11) 0.0008(11)
C10 0.078(2) 0.0633(19) 0.127(3) 0.029(2) -0.005(2) -0.0231(16)
C11 0.088(2) 0.127(4) 0.120(3) 0.061(3) 0.053(2) 0.030(2)
C12 0.0719(18) 0.090(2) 0.080(2) 0.0453(19) 0.0004(15) 0.0029(16)
C13 0.0371(10) 0.0428(11) 0.0550(12) 0.0113(10) -0.0009(9) 0.0014(9)
C14 0.0410(12) 0.0554(14) 0.0774(17) 0.0160(13) -0.0075(11) -0.0071(10)
C15 0.0635(17) 0.0570(17) 0.122(3) 0.0254(18) -0.0212(17) -0.0191(14)
C16 0.0428(15) 0.106(3) 0.164(4) -0.004(3) 0.0142(19) -0.0101(17)
C17 0.083(2) 0.096(3) 0.091(2) 0.017(2) -0.0317(19) -0.031(2)
C18 0.112(3) 0.182(5) 0.201(5) -0.076(4) -0.090(3) 0.015(3)
C19 0.128(3) 0.192(5) 0.212(5) -0.076(4) -0.084(3) 0.015(3)
C20 0.179(6) 0.441(16) 0.078(3) -0.038(6) 0.014(4) 0.147(9)
C21 0.255(10) 0.350(14) 0.089(4) 0.000(6) 0.048(5) 0.114(10)
P2 0.0589(4) 0.0588(4) 0.0493(3) 0.0021(3) -0.0069(3) 0.0030(3)
O5 0.0448(8) 0.0422(8) 0.0482(8) 0.0013(6) 0.0033(6) 0.0042(6)
O6 0.0759(12) 0.0636(12) 0.0632(11) -0.0120(9) 0.0036(9) -0.0006(10)
O7 0.0772(13) 0.0763(13) 0.0598(11) 0.0131(10) 0.0040(9) -0.0045(11)
O8 0.0895(15) 0.0994(17) 0.0693(13) 0.0093(12) -0.0265(11) 0.0173(13)
N3 0.0531(11) 0.0435(10) 0.0512(10) -0.0083(8) -0.0009(8) 0.0082(8)
N4 0.0658(17) 0.128(3) 0.153(3) -0.074(3) 0.0215(19) 0.0079(18)
C22 0.0457(11) 0.0424(11) 0.0499(12) 0.0039(9) 0.0001(9) 0.0016(9)
C23 0.0453(11) 0.0437(12) 0.0462(11) 0.0031(9) -0.0048(9) 0.0026(9)
C24 0.0489(12) 0.0515(13) 0.0551(13) -0.0047(10) 0.0015(10) -0.0064(10)
C25 0.0647(16) 0.0578(15) 0.0693(17) -0.0214(13) 0.0071(12) -0.0007(12)
C26 0.0544(14) 0.0728(18) 0.0691(16) -0.0179(14) 0.0018(12) 0.0105(13)
C27 0.0410(12) 0.0727(18) 0.0721(16) -0.0127(14) -0.0047(11) 0.0008(12)
C28 0.0474(12) 0.0518(14) 0.0667(15) -0.0121(12) -0.0068(11) 0.0014(10)
C29 0.0774(18) 0.0680(17) 0.0511(14) 0.0097(13) 0.0066(12) 0.0090(14)
C30 0.0791(18) 0.0470(14) 0.0766(18) -0.0145(13) -0.0097(14) 0.0012(13)
C31 0.112(3) 0.065(2) 0.128(3) -0.042(2) -0.012(2) 0.020(2)
C32 0.097(2) 0.071(2) 0.098(3) -0.0302(19) -0.034(2) 0.0016(18)
C33 0.145(4) 0.067(2) 0.118(3) -0.008(2) 0.008(3) -0.041(2)
C34 0.0534(13) 0.0494(13) 0.0586(14) -0.0012(11) -0.0032(10) 0.0103(11)
C35 0.0456(14) 0.085(2) 0.087(2) -0.0025(17) 0.0063(13) 0.0073(13)
C36 0.081(2) 0.093(3) 0.155(4) -0.004(3) 0.047(3) -0.018(2)
C37 0.046(2) 0.351(12) 0.224(8) 0.148(8) -0.009(3) 0.013(4)
C38 0.126(4) 0.172(6) 0.169(5) -0.058(5) 0.088(4) -0.032(4)
C39 0.0714(19) 0.121(3) 0.0698(19) 0.003(2) 0.0167(15) -0.003(2)
C40 0.157(5) 0.176(6) 0.091(3) 0.026(3) 0.058(3) 0.012(4)
C41 0.179(5) 0.136(4) 0.071(2) 0.009(3) -0.052(3) 0.009(4)
C42 0.287(10) 0.220(9) 0.124(5) 0.030(5) -0.088(6) 0.088(8)

loop_
_atom_type_symbol
_atom_type_description
_atom_type_scat_dispersion_real
_atom_type_scat_dispersion_imag
_atom_type_scat_source
C C 0.0181 0.0091 'International Tables Vol C Tables 4.2.6.8 and 6.1.1.4'
H H 0.0000 0.0000 'International Tables Vol C Tables 4.2.6.8 and 6.1.1.4'
N N 0.0311 0.0180 'International Tables Vol C Tables 4.2.6.8 and 6.1.1.4'
O O 0.0492 0.0322 'International Tables Vol C Tables 4.2.6.8 and 6.1.1.4'
P P 0.2955 0.4335 'International Tables Vol C Tables 4.2.6.8 and 6.1.1.4'

loop_
_geom_angle_atom_site_label_1
_geom_angle_atom_site_label_2
_geom_angle_atom_site_label_3
_geom_angle
O2 P1 O3 114.13(14)
O2 P1 O4 114.26(17)
O2 P1 C13 117.30(14)
O3 P1 O4 100.23(16)
O3 P1 C13 109.41(13)
O4 P1 C13 99.28(12)
C1 O1 N1 112.87(16)
C18 O3 P1 122.4(4)
C20 O4 P1 115.6(3)
O1 N1 C9 105.13(17)
O1 N1 C13 108.17(17)
C13 N1 C9 115.89(19)
H2A N2 H2B 109.4
C5 N2 H2A 109.3
C5 N2 H2B 109.3
O1 C1 H1 108.5
O1 C1 C2 105.12(19)
O1 C1 C8 113.8(2)
C2 C1 H1 108.5
C8 C1 H1 108.5
C8 C1 C2 112.1(2)
C3 C2 C1 120.0(2)
C3 C2 C7 117.6(2)
C7 C2 C1 122.4(2)
C2 C3 H3 119.1
C2 C3 C4 121.7(2)
C4 C3 H3 119.1
C3 C4 H4 119.6
C5 C4 C3 120.8(2)
C5 C4 H4 119.6
C4 C5 N2 121.6(2)
C4 C5 C6 117.5(2)
C6 C5 N2 120.8(2)
C5 C6 H6 119.4
C7 C6 C5 121.2(2)
C7 C6 H6 119.4
C2 C7 H7 119.4
C6 C7 C2 121.1(3)
C6 C7 H7 119.4
C1 C8 H8A 109.5
C1 C8 H8B 109.5
C1 C8 H8C 109.5
H8A C8 H8B 109.5
H8A C8 H8C 109.5
H8B C8 H8C 109.5
N1 C9 C10 114.4(3)
N1 C9 C11 107.3(3)
N1 C9 C12 109.2(2)
C10 C9 C11 109.8(3)
C10 C9 C12 108.2(3)
C11 C9 C12 107.7(3)
C9 C10 H10A 109.5
C9 C10 H10B 109.5
C9 C10 H10C 109.5
H10A C10 H10B 109.5
H10A C10 H10C 109.5
H10B C10 H10C 109.5
C9 C11 H11A 109.5
C9 C11 H11B 109.5
C9 C11 H11C 109.5
H11A C11 H11B 109.5
H11A C11 H11C 109.5
H11B C11 H11C 109.5
C9 C12 H12A 109.5
C9 C12 H12B 109.5
C9 C12 H12C 109.5
H12A C12 H12B 109.5
H12A C12 H12C 109.5
H12B C12 H12C 109.5
P1 C13 H13 105.8
N1 C13 P1 113.27(14)
N1 C13 H13 105.8
N1 C13 C14 111.9(2)
C14 C13 P1 113.48(17)
C14 C13 H13 105.8
C15 C14 C13 113.2(2)
C15 C14 C16 108.7(3)
C16 C14 C13 110.9(3)
C17 C14 C13 109.4(2)
C17 C14 C15 107.1(3)
C17 C14 C16 107.3(3)
C14 C15 H15A 109.5
C14 C15 H15B 109.5
C14 C15 H15C 109.5
H15A C15 H15B 109.5
H15A C15 H15C 109.5
H15B C15 H15C 109.5
C14 C16 H16A 109.5
C14 C16 H16B 109.5
C14 C16 H16C 109.5
H16A C16 H16B 109.5
H16A C16 H16C 109.5
H16B C16 H16C 109.5
C14 C17 H17A 109.5
C14 C17 H17B 109.5
C14 C17 H17C 109.5
H17A C17 H17B 109.5
H17A C17 H17C 109.5
H17B C17 H17C 109.5
O3 C18 H18A 109.9
O3 C18 H18B 109.9
H18A C18 H18B 108.3
C19 C18 O3 108.8(5)
C19 C18 H18A 109.9
C19 C18 H18B 109.9
C18 C19 H19A 109.5
C18 C19 H19B 109.5
C18 C19 H19C 109.5
H19A C19 H19B 109.5
H19A C19 H19C 109.5
H19B C19 H19C 109.5
O4 C20 H20A 108.4
O4 C20 H20B 108.4
H20A C20 H20B 107.5
C21 C20 O4 115.4(5)
C21 C20 H20A 108.4
C21 C20 H20B 108.4
C20 C21 H21A 109.5
C20 C21 H21B 109.5
C20 C21 H21C 109.5
H21A C21 H21B 109.5
H21A C21 H21C 109.5
H21B C21 H21C 109.5
O6 P2 O7 113.74(13)
O6 P2 O8 114.77(14)
O6 P2 C34 117.19(13)
O7 P2 O8 99.81(14)
O7 P2 C34 110.40(12)
O8 P2 C34 98.68(13)
C22 O5 N3 113.16(16)
C39 O7 P2 123.4(2)
C41 O8 P2 119.7(3)
O5 N3 C30 105.80(19)
O5 N3 C34 107.55(17)
C34 N3 C30 116.3(2)
H4A N4 H4B 109.3
C26 N4 H4A 109.0
C26 N4 H4B 109.6
O5 C22 H22 108.6
O5 C22 C23 105.00(18)
O5 C22 C29 113.8(2)
C23 C22 H22 108.6
C23 C22 C29 112.1(2)
C29 C22 H22 108.6
C24 C23 C22 120.8(2)
C24 C23 C28 117.6(2)
C28 C23 C22 121.6(2)
C23 C24 H24 119.1
C25 C24 C23 121.7(2)
C25 C24 H24 119.1
C24 C25 H25 119.6
C24 C25 C26 120.7(3)
C26 C25 H25 119.6
N4 C26 C25 121.4(3)
N4 C26 C27 120.6(3)
C25 C26 C27 117.9(2)
C26 C27 H27 119.6
C28 C27 C26 120.7(2)
C28 C27 H27 119.6
C23 C28 H28 119.4
C27 C28 C23 121.2(2)
C27 C28 H28 119.4
C22 C29 H29A 109.5
C22 C29 H29B 109.5
C22 C29 H29C 109.5
H29A C29 H29B 109.5
H29A C29 H29C 109.5
H29B C29 H29C 109.5
N3 C30 C31 108.5(3)
N3 C30 C32 107.6(2)
N3 C30 C33 113.6(3)
C32 C30 C31 107.6(3)
C33 C30 C31 109.7(3)
C33 C30 C32 109.6(3)
C30 C31 H31A 109.5
C30 C31 H31B 109.5
C30 C31 H31C 109.5
H31A C31 H31B 109.5
H31A C31 H31C 109.5
H31B C31 H31C 109.5
C30 C32 H32A 109.5
C30 C32 H32B 109.5
C30 C32 H32C 109.5
H32A C32 H32B 109.5
H32A C32 H32C 109.5
H32B C32 H32C 109.5
C30 C33 H33A 109.5
C30 C33 H33B 109.5
C30 C33 H33C 109.5
H33A C33 H33B 109.5
H33A C33 H33C 109.5
H33B C33 H33C 109.5
P2 C34 H34 105.3
N3 C34 P2 114.03(16)
N3 C34 H34 105.3
N3 C34 C35 112.2(2)
C35 C34 P2 113.7(2)
C35 C34 H34 105.3
C36 C35 C34 112.9(2)
C37 C35 C34 110.5(3)
C37 C35 C36 108.7(5)
C38 C35 C34 110.6(3)
C38 C35 C36 104.1(4)
C38 C35 C37 109.8(5)
C35 C36 H36A 109.5
C35 C36 H36B 109.5
C35 C36 H36C 109.5
H36A C36 H36B 109.5
H36A C36 H36C 109.5
H36B C36 H36C 109.5
C35 C37 H37A 109.5
C35 C37 H37B 109.5
C35 C37 H37C 109.5
H37A C37 H37B 109.5
H37A C37 H37C 109.5
H37B C37 H37C 109.5
C35 C38 H38A 109.5
C35 C38 H38B 109.5
C35 C38 H38C 109.5
H38A C38 H38B 109.5
H38A C38 H38C 109.5
H38B C38 H38C 109.5
O7 C39 H39A 109.6
O7 C39 H39B 109.6
O7 C39 C40 110.2(4)
H39A C39 H39B 108.1
C40 C39 H39A 109.6
C40 C39 H39B 109.6
C39 C40 H40A 109.5
C39 C40 H40B 109.5
C39 C40 H40C 109.5
H40A C40 H40B 109.5
H40A C40 H40C 109.5
H40B C40 H40C 109.5
O8 C41 H41A 109.1
O8 C41 H41B 109.1
H41A C41 H41B 107.9
C42 C41 O8 112.3(6)
C42 C41 H41A 109.1
C42 C41 H41B 109.1
C41 C42 H42A 109.5
C41 C42 H42B 109.5
C41 C42 H42C 109.5
H42A C42 H42B 109.5
H42A C42 H42C 109.5
H42B C42 H42C 109.5

loop_
_geom_bond_atom_site_label_1
_geom_bond_atom_site_label_2
_geom_bond_distance
P1 O2 1.454(3)
P1 O3 1.563(2)
P1 O4 1.578(3)
P1 C13 1.842(2)
O1 N1 1.463(2)
O1 C1 1.451(3)
O3 C18 1.446(5)
O4 C20 1.432(6)
N1 C9 1.509(3)
N1 C13 1.487(3)
N2 H2A 0.8605
N2 H2B 0.8609
N2 C5 1.401(3)
C1 H1 0.9800
C1 C2 1.517(3)
C1 C8 1.507(4)
C2 C3 1.375(4)
C2 C7 1.384(4)
C3 H3 0.9300
C3 C4 1.384(3)
C4 H4 0.9300
C4 C5 1.381(4)
C5 C6 1.391(4)
C6 H6 0.9300
C6 C7 1.379(4)
C7 H7 0.9300
C8 H8A 0.9600
C8 H8B 0.9600
C8 H8C 0.9600
C9 C10 1.511(5)
C9 C11 1.521(5)
C9 C12 1.526(4)
C10 H10A 0.9600
C10 H10B 0.9600
C10 H10C 0.9600
C11 H11A 0.9600
C11 H11B 0.9600
C11 H11C 0.9600
C12 H12A 0.9600
C12 H12B 0.9600
C12 H12C 0.9600
C13 H13 0.9800
C13 C14 1.579(3)
C14 C15 1.521(4)
C14 C16 1.534(5)
C14 C17 1.520(5)
C15 H15A 0.9600
C15 H15B 0.9600
C15 H15C 0.9600
C16 H16A 0.9600
C16 H16B 0.9600
C16 H16C 0.9600
C17 H17A 0.9600
C17 H17B 0.9600
C17 H17C 0.9600
C18 H18A 0.9700
C18 H18B 0.9700
C18 C19 1.396(8)
C19 H19A 0.9600
C19 H19B 0.9600
C19 H19C 0.9600
C20 H20A 0.9700
C20 H20B 0.9700
C20 C21 1.3978(10)
C21 H21A 0.9600
C21 H21B 0.9600
C21 H21C 0.9600
P2 O6 1.461(2)
P2 O7 1.561(2)
P2 O8 1.580(2)
P2 C34 1.839(3)
O5 N3 1.456(2)
O5 C22 1.450(3)
O7 C39 1.457(4)
O8 C41 1.438(5)
N3 C30 1.515(3)
N3 C34 1.488(3)
N4 H4A 0.8616
N4 H4B 0.8617
N4 C26 1.381(4)
C22 H22 0.9800
C22 C23 1.504(3)
C22 C29 1.518(4)
C23 C24 1.377(3)
C23 C28 1.388(3)
C24 H24 0.9300
C24 C25 1.377(4)
C25 H25 0.9300
C25 C26 1.386(4)
C26 C27 1.389(4)
C27 H27 0.9300
C27 C28 1.379(4)
C28 H28 0.9300
C29 H29A 0.9600
C29 H29B 0.9600
C29 H29C 0.9600
C30 C31 1.528(5)
C30 C32 1.524(5)
C30 C33 1.517(6)
C31 H31A 0.9600
C31 H31B 0.9600
C31 H31C 0.9600
C32 H32A 0.9600
C32 H32B 0.9600
C32 H32C 0.9600
C33 H33A 0.9600
C33 H33B 0.9600
C33 H33C 0.9600
C34 H34 0.9800
C34 C35 1.588(4)
C35 C36 1.526(6)
C35 C37 1.519(6)
C35 C38 1.484(6)
C36 H36A 0.9600
C36 H36B 0.9600
C36 H36C 0.9600
C37 H37A 0.9600
C37 H37B 0.9600
C37 H37C 0.9600
C38 H38A 0.9600
C38 H38B 0.9600
C38 H38C 0.9600
C39 H39A 0.9700
C39 H39B 0.9700
C39 C40 1.457(6)
C40 H40A 0.9600
C40 H40B 0.9600
C40 H40C 0.9600
C41 H41A 0.9700
C41 H41B 0.9700
C41 C42 1.385(7)
C42 H42A 0.9600
C42 H42B 0.9600
C42 H42C 0.9600
